data_2213607
loop_
_publ_author_name
'Li-Mei Hou'
'Yu-He Kan'

_publ_section_title
;
 Diethyl 4,4'-(butane-1,4-diyldioxy)dibenzoate
;
_journal_coeditor_code XU2217
_journal_issue 5
_journal_name_full 'Acta Crystallographica Section E'
_journal_page_first o2157
_journal_page_last o2158
_journal_paper_doi 10.1107/S1600536807014304
_journal_volume 63
_journal_year 2007
_chemical_formula_iupac 'C22 H26 O6'
_chemical_formula_moiety 'C22 H26 O6'
_chemical_formula_sum 'C22 H26 O6'
_chemical_formula_weight 386.43
_chemical_name_systematic
;
Diethyl 4,4'-(butane-1,4-diyldioxy)dibenzoate
;
_space_group_IT_number 14
_symmetry_cell_setting monoclinic
_symmetry_space_group_name_Hall '-P 2ybc'
_symmetry_space_group_name_H-M 'P 1 21/c 1'
_atom_sites_solution_hydrogens geom
_atom_sites_solution_primary direct
_atom_sites_solution_secondary difmap
_audit_creation_method SHELXL-97
_cell_angle_alpha 90.00
_cell_angle_beta 106.6760(10)
_cell_angle_gamma 90.00
_cell_formula_units_Z 4
_cell_length_a 12.8522(7)
_cell_length_b 8.3689(5)
_cell_length_c 19.6835(11)
_cell_measurement_reflns_used 11986
_cell_measurement_temperature 293(2)
_cell_measurement_theta_max 28.3
_cell_measurement_theta_min 2.1
_cell_volume 2028.1(2)
_computing_cell_refinement 'SAINT (Bruker, 1999)'
_computing_data_collection 'SMART (Bruker, 1997)'
_computing_data_reduction SAINT
_computing_molecular_graphics 'SHELXTL-Plus (Sheldrick, 1990)'
_computing_publication_material SHELXTL-Plus
_computing_structure_refinement 'SHELXL97 (Sheldrick, 1997)'
_computing_structure_solution 'SHELXS97 (Sheldrick, 1997)'
_diffrn_ambient_temperature 293(2)
_diffrn_measured_fraction_theta_full 1.00
_diffrn_measured_fraction_theta_max 0.97
_diffrn_measurement_device_type 'Bruker APEX CCD area-detector'
_diffrn_measurement_method \w
_diffrn_radiation_monochromator graphite
_diffrn_radiation_source 'fine-focus sealed tube'
_diffrn_radiation_type MoK\a
_diffrn_radiation_wavelength 0.71073
_diffrn_reflns_av_R_equivalents 0.082
_diffrn_reflns_av_sigmaI/netI 0.078
_diffrn_reflns_limit_h_max 14
_diffrn_reflns_limit_h_min -17
_diffrn_reflns_limit_k_max 11
_diffrn_reflns_limit_k_min -11
_diffrn_reflns_limit_l_max 25
_diffrn_reflns_limit_l_min -15
_diffrn_reflns_number 12266
_diffrn_reflns_theta_full 25.0
_diffrn_reflns_theta_max 28.3
_diffrn_reflns_theta_min 2.1
_diffrn_standards_interval_count 0
_diffrn_standards_interval_time 0
_diffrn_standards_number 0
_exptl_absorpt_coefficient_mu 0.092
_exptl_absorpt_correction_type none
_exptl_crystal_colour colorless
_exptl_crystal_density_diffrn 1.266
_exptl_crystal_density_method 'not measured'
_exptl_crystal_description block
_exptl_crystal_F_000 824
_exptl_crystal_size_max 0.43
_exptl_crystal_size_mid 0.22
_exptl_crystal_size_min 0.11
_refine_diff_density_max 0.20
_refine_diff_density_min -0.25
_refine_ls_extinction_method none
_refine_ls_goodness_of_fit_ref 0.835
_refine_ls_hydrogen_treatment constr
_refine_ls_matrix_type full
_refine_ls_number_parameters 253
_refine_ls_number_reflns 4871
_refine_ls_number_restraints 0
_refine_ls_restrained_S_all 0.835
_refine_ls_R_factor_all 0.099
_refine_ls_R_factor_gt 0.046
_refine_ls_shift/su_max 0.001
_refine_ls_shift/su_mean 0.000
_refine_ls_structure_factor_coef Fsqd
_refine_ls_weighting_details 'calc w=1/[\s^2^(Fo^2^)+(0.0503P)^2^] where P=(Fo^2^+2Fc^2^)/3'
_refine_ls_weighting_scheme calc
_refine_ls_wR_factor_gt 0.095
_refine_ls_wR_factor_ref 0.111
_reflns_number_gt 2391
_reflns_number_total 4871
_reflns_threshold_expression I>2\s(I)
_cod_data_source_file xu2217.cif
_cod_data_source_block I
_cod_original_sg_symbol_H-M 'P 21/c'
_cod_database_code 2213607
_cod_database_fobs_code 2213607

loop_
_symmetry_equiv_pos_as_xyz
'x, y, z'
'-x, y+1/2, -z+1/2'
'-x, -y, -z'
'x, -y-1/2, z-1/2'

loop_
_atom_site_type_symbol
_atom_site_label
_atom_site_fract_x
_atom_site_fract_y
_atom_site_fract_z
_atom_site_U_iso_or_equiv
_atom_site_adp_type
_atom_site_calc_flag
_atom_site_refinement_flags
_atom_site_occupancy
C C1 1.33752(15) 0.6402(2) 0.44538(10) 0.0844(6) Uani d . 1
H H1A 1.3971 0.6592 0.4262 0.127 Uiso calc R 1
H H1B 1.3121 0.7401 0.4586 0.127 Uiso calc R 1
H H1C 1.2796 0.5886 0.4103 0.127 Uiso calc R 1
C C2 1.37380(13) 0.5368(2) 0.50846(9) 0.0668(5) Uani d . 1
H H2A 1.3998 0.4356 0.4957 0.080 Uiso calc R 1
H H2B 1.4327 0.5878 0.5441 0.080 Uiso calc R 1
C C3 1.29584(13) 0.39771(19) 0.58566(9) 0.0536(4) Uani d . 1
C C4 1.19868(11) 0.37125(18) 0.60973(8) 0.0465(4) Uani d . 1
C C5 1.20085(12) 0.24811(19) 0.65691(8) 0.0547(4) Uani d . 1
H H5 1.2629 0.1854 0.6723 0.066 Uiso calc R 1
C C6 1.11291(12) 0.21617(18) 0.68166(8) 0.0536(4) Uani d . 1
H H6 1.1161 0.1334 0.7137 0.064 Uiso calc R 1
C C7 1.01994(11) 0.30808(18) 0.65844(8) 0.0460(4) Uani d . 1
C C8 1.01625(12) 0.43193(18) 0.61103(8) 0.0500(4) Uani d . 1
H H8 0.9539 0.4940 0.5954 0.060 Uiso calc R 1
C C9 1.10507(11) 0.46313(18) 0.58705(8) 0.0495(4) Uani d . 1
H H9 1.1022 0.5466 0.5554 0.059 Uiso calc R 1
C C10 0.92541(12) 0.15376(19) 0.72488(8) 0.0540(4) Uani d . 1
H H10A 0.9743 0.1731 0.7718 0.065 Uiso calc R 1
H H10B 0.9478 0.0563 0.7063 0.065 Uiso calc R 1
C C11 0.81041(11) 0.13803(18) 0.72851(8) 0.0525(4) Uani d . 1
H H11A 0.8039 0.0380 0.7518 0.063 Uiso calc R 1
H H11B 0.7623 0.1324 0.6805 0.063 Uiso calc R 1
C C12 0.77234(12) 0.27206(19) 0.76711(8) 0.0543(4) Uani d . 1
H H12A 0.8207 0.2810 0.8149 0.065 Uiso calc R 1
H H12B 0.7745 0.3723 0.7428 0.065 Uiso calc R 1
C C13 0.65846(12) 0.2411(2) 0.77016(9) 0.0587(4) Uani d . 1
H H13A 0.6084 0.2442 0.7228 0.070 Uiso calc R 1
H H13B 0.6541 0.1363 0.7902 0.070 Uiso calc R 1
C C14 0.46256(12) 0.2214(2) 0.80773(8) 0.0582(4) Uani d . 1
H H14 0.4736 0.1463 0.7757 0.070 Uiso calc R 1
C C15 0.53721(12) 0.34076(19) 0.83277(8) 0.0509(4) Uani d . 1
C C16 0.52053(12) 0.45016(19) 0.88122(9) 0.0594(4) Uani d . 1
H H16 0.5714 0.5303 0.8985 0.071 Uiso calc R 1
C C17 0.42900(12) 0.44100(19) 0.90394(9) 0.0576(4) Uani d . 1
H H17 0.4187 0.5150 0.9366 0.069 Uiso calc R 1
C C18 0.35199(11) 0.32311(18) 0.87880(8) 0.0482(4) Uani d . 1
C C19 0.37043(12) 0.2147(2) 0.83102(8) 0.0586(4) Uani d . 1
H H19 0.3197 0.1344 0.8138 0.070 Uiso calc R 1
C C20 0.24921(13) 0.3151(2) 0.89832(9) 0.0568(4) Uani d . 1
C C21 0.14202(13) 0.4354(2) 0.96476(9) 0.0711(5) Uani d . 1
H H21A 0.1319 0.3362 0.9875 0.085 Uiso calc R 1
H H21B 0.0803 0.4508 0.9233 0.085 Uiso calc R 1
C C22 0.15079(15) 0.5709(3) 1.01462(11) 0.0947(7) Uani d . 1
H H22A 0.0856 0.5776 1.0290 0.142 Uiso calc R 1
H H22B 0.1606 0.6685 0.9916 0.142 Uiso calc R 1
H H22C 0.2119 0.5543 1.0556 0.142 Uiso calc R 1
O O1 1.28192(8) 0.51062(14) 0.53638(6) 0.0636(3) Uani d . 1
O O2 1.38033(9) 0.32663(16) 0.60777(7) 0.0892(4) Uani d . 1
O O3 0.92840(8) 0.28579(13) 0.67887(5) 0.0582(3) Uani d . 1
O O4 0.63037(8) 0.36135(13) 0.81331(6) 0.0636(3) Uani d . 1
O O5 0.17805(10) 0.21969(16) 0.87436(7) 0.0861(4) Uani d . 1
O O6 0.24180(8) 0.42915(14) 0.94410(6) 0.0660(3) Uani d . 1

loop_
_atom_site_aniso_label
_atom_site_aniso_U_11
_atom_site_aniso_U_22
_atom_site_aniso_U_33
_atom_site_aniso_U_12
_atom_site_aniso_U_13
_atom_site_aniso_U_23
C1 0.0802(13) 0.0904(14) 0.0987(15) 0.0107(11) 0.0513(12) 0.0294(13)
C2 0.0502(10) 0.0897(14) 0.0704(12) -0.0031(9) 0.0330(9) 0.0048(10)
C3 0.0504(10) 0.0583(10) 0.0575(10) 0.0048(8) 0.0239(8) 0.0004(8)
C4 0.0438(8) 0.0540(9) 0.0455(9) 0.0037(7) 0.0189(7) -0.0014(8)
C5 0.0477(9) 0.0597(10) 0.0598(10) 0.0139(8) 0.0204(8) 0.0083(8)
C6 0.0524(9) 0.0544(10) 0.0583(10) 0.0088(8) 0.0227(8) 0.0139(8)
C7 0.0431(8) 0.0518(9) 0.0465(9) 0.0019(7) 0.0183(7) 0.0008(7)
C8 0.0426(8) 0.0567(10) 0.0525(9) 0.0090(7) 0.0166(7) 0.0092(8)
C9 0.0498(9) 0.0553(10) 0.0463(9) 0.0046(7) 0.0185(7) 0.0071(8)
C10 0.0555(10) 0.0533(10) 0.0584(10) 0.0020(8) 0.0247(8) 0.0098(8)
C11 0.0542(9) 0.0517(10) 0.0566(10) -0.0046(7) 0.0237(8) 0.0025(8)
C12 0.0526(9) 0.0554(10) 0.0602(10) -0.0050(8) 0.0246(8) -0.0019(8)
C13 0.0569(10) 0.0621(11) 0.0635(11) -0.0037(8) 0.0275(9) -0.0060(9)
C14 0.0534(10) 0.0652(11) 0.0595(10) -0.0101(8) 0.0215(8) -0.0123(9)
C15 0.0421(9) 0.0552(10) 0.0583(10) -0.0007(7) 0.0189(8) 0.0009(8)
C16 0.0450(9) 0.0551(10) 0.0812(12) -0.0074(8) 0.0230(9) -0.0139(9)
C17 0.0466(9) 0.0584(10) 0.0713(11) 0.0015(8) 0.0223(8) -0.0076(9)
C18 0.0401(8) 0.0521(10) 0.0520(10) -0.0002(7) 0.0125(7) 0.0053(8)
C19 0.0498(10) 0.0629(11) 0.0629(11) -0.0147(8) 0.0158(8) -0.0055(9)
C20 0.0467(10) 0.0637(11) 0.0603(11) -0.0006(8) 0.0160(8) 0.0116(9)
C21 0.0487(10) 0.0961(14) 0.0779(13) 0.0014(9) 0.0334(10) 0.0148(11)
C22 0.0722(13) 0.1198(18) 0.1106(17) -0.0046(12) 0.0558(13) -0.0181(15)
O1 0.0490(7) 0.0833(8) 0.0679(8) 0.0077(6) 0.0316(6) 0.0182(7)
O2 0.0612(8) 0.0971(10) 0.1228(11) 0.0285(7) 0.0482(8) 0.0368(9)
O3 0.0471(6) 0.0652(7) 0.0692(7) 0.0076(5) 0.0277(6) 0.0217(6)
O4 0.0535(7) 0.0646(8) 0.0825(8) -0.0095(5) 0.0350(6) -0.0160(6)
O5 0.0620(8) 0.0970(10) 0.1073(10) -0.0274(7) 0.0370(7) -0.0161(8)
O6 0.0512(7) 0.0791(8) 0.0763(8) -0.0024(6) 0.0322(6) -0.0030(7)

loop_
_atom_type_symbol
_atom_type_description
_atom_type_scat_dispersion_real
_atom_type_scat_dispersion_imag
_atom_type_scat_source
C C 0.0033 0.0016 'International Tables Vol C Tables 4.2.6.8 and 6.1.1.4'
H H 0.0000 0.0000 'International Tables Vol C Tables 4.2.6.8 and 6.1.1.4'
O O 0.0106 0.0060 'International Tables Vol C Tables 4.2.6.8 and 6.1.1.4'

loop_
_geom_angle_atom_site_label_1
_geom_angle_atom_site_label_2
_geom_angle_atom_site_label_3
_geom_angle
C2 C1 H1A 109.5
C2 C1 H1B 109.5
H1A C1 H1B 109.5
C2 C1 H1C 109.5
H1A C1 H1C 109.5
H1B C1 H1C 109.5
O1 C2 C1 108.16(13)
O1 C2 H2A 110.1
C1 C2 H2A 110.1
O1 C2 H2B 110.1
C1 C2 H2B 110.1
H2A C2 H2B 108.4
O2 C3 O1 122.23(15)
O2 C3 C4 124.66(16)
O1 C3 C4 113.11(14)
C5 C4 C9 118.50(13)
C5 C4 C3 118.19(14)
C9 C4 C3 123.31(14)
C6 C5 C4 121.42(14)
C6 C5 H5 119.3
C4 C5 H5 119.3
C5 C6 C7 119.54(14)
C5 C6 H6 120.2
C7 C6 H6 120.2
O3 C7 C6 124.33(14)
O3 C7 C8 115.84(13)
C6 C7 C8 119.83(13)
C9 C8 C7 120.00(14)
C9 C8 H8 120.0
C7 C8 H8 120.0
C8 C9 C4 120.71(14)
C8 C9 H9 119.6
C4 C9 H9 119.6
O3 C10 C11 107.55(12)
O3 C10 H10A 110.2
C11 C10 H10A 110.2
O3 C10 H10B 110.2
C11 C10 H10B 110.2
H10A C10 H10B 108.5
C10 C11 C12 114.99(13)
C10 C11 H11A 108.5
C12 C11 H11A 108.5
C10 C11 H11B 108.5
C12 C11 H11B 108.5
H11A C11 H11B 107.5
C13 C12 C11 110.55(13)
C13 C12 H12A 109.5
C11 C12 H12A 109.5
C13 C12 H12B 109.5
C11 C12 H12B 109.5
H12A C12 H12B 108.1
O4 C13 C12 108.49(13)
O4 C13 H13A 110.0
C12 C13 H13A 110.0
O4 C13 H13B 110.0
C12 C13 H13B 110.0
H13A C13 H13B 108.4
C15 C14 C19 119.00(15)
C15 C14 H14 120.5
C19 C14 H14 120.5
O4 C15 C14 124.59(14)
O4 C15 C16 115.53(14)
C14 C15 C16 119.88(15)
C17 C16 C15 120.25(15)
C17 C16 H16 119.9
C15 C16 H16 119.9
C16 C17 C18 120.93(15)
C16 C17 H17 119.5
C18 C17 H17 119.5
C19 C18 C17 117.95(14)
C19 C18 C20 119.32(15)
C17 C18 C20 122.65(15)
C18 C19 C14 121.98(15)
C18 C19 H19 119.0
C14 C19 H19 119.0
O5 C20 O6 123.06(15)
O5 C20 C18 124.26(17)
O6 C20 C18 112.65(15)
O6 C21 C22 107.90(14)
O6 C21 H21A 110.1
C22 C21 H21A 110.1
O6 C21 H21B 110.1
C22 C21 H21B 110.1
H21A C21 H21B 108.4
C21 C22 H22A 109.5
C21 C22 H22B 109.5
H22A C22 H22B 109.5
C21 C22 H22C 109.5
H22A C22 H22C 109.5
H22B C22 H22C 109.5
C3 O1 C2 115.41(12)
C7 O3 C10 118.27(11)
C15 O4 C13 117.93(12)
C20 O6 C21 117.03(13)

loop_
_geom_bond_atom_site_label_1
_geom_bond_atom_site_label_2
_geom_bond_distance
_geom_bond_publ_flag
C1 C2 1.475(2) ?
C1 H1A 0.9600 ?
C1 H1B 0.9600 ?
C1 H1C 0.9600 ?
C2 O1 1.4551(17) y
C2 H2A 0.9700 ?
C2 H2B 0.9700 ?
C3 O2 1.2047(17) y
C3 O1 1.3290(18) y
C3 C4 1.474(2) ?
C4 C5 1.382(2) ?
C4 C9 1.3892(19) ?
C5 C6 1.3793(19) ?
C5 H5 0.9300 ?
C6 C7 1.3837(19) ?
C6 H6 0.9300 ?
C7 O3 1.3611(15) y
C7 C8 1.3864(19) ?
C8 C9 1.3795(18) ?
C8 H8 0.9300 ?
C9 H9 0.9300 ?
C10 O3 1.4360(16) y
C10 C11 1.5057(18) ?
C10 H10A 0.9700 ?
C10 H10B 0.9700 ?
C11 C12 1.513(2) ?
C11 H11A 0.9700 ?
C11 H11B 0.9700 ?
C12 C13 1.504(2) ?
C12 H12A 0.9700 ?
C12 H12B 0.9700 ?
C13 O4 1.4284(17) y
C13 H13A 0.9700 ?
C13 H13B 0.9700 ?
C14 C15 1.375(2) ?
C14 C19 1.3881(19) ?
C14 H14 0.9300 ?
C15 O4 1.3687(16) y
C15 C16 1.382(2) ?
C16 C17 1.3753(19) ?
C16 H16 0.9300 ?
C17 C18 1.385(2) ?
C17 H17 0.9300 ?
C18 C19 1.376(2) ?
C18 C20 1.479(2) ?
C19 H19 0.9300 ?
C20 O5 1.2038(18) y
C20 O6 1.3345(19) y
C21 O6 1.4533(16) y
C21 C22 1.482(2) ?
C21 H21A 0.9700 ?
C21 H21B 0.9700 ?
C22 H22A 0.9600 ?
C22 H22B 0.9600 ?
C22 H22C 0.9600 ?

loop_
_geom_torsion_atom_site_label_1
_geom_torsion_atom_site_label_2
_geom_torsion_atom_site_label_3
_geom_torsion_atom_site_label_4
_geom_torsion
O2 C3 C4 C5 -5.3(2)
O1 C3 C4 C5 175.07(13)
O2 C3 C4 C9 175.10(16)
O1 C3 C4 C9 -4.5(2)
C9 C4 C5 C6 -0.3(2)
C3 C4 C5 C6 -179.92(14)
C4 C5 C6 C7 0.6(2)
C5 C6 C7 O3 179.29(14)
C5 C6 C7 C8 -0.5(2)
O3 C7 C8 C9 -179.70(13)
C6 C7 C8 C9 0.1(2)
C7 C8 C9 C4 0.2(2)
C5 C4 C9 C8 -0.1(2)
C3 C4 C9 C8 179.50(14)
O3 C10 C11 C12 -68.97(16)
C10 C11 C12 C13 -177.71(13)
C11 C12 C13 O4 173.96(12)
C19 C14 C15 O4 -179.21(14)
C19 C14 C15 C16 1.0(2)
O4 C15 C16 C17 179.51(14)
C14 C15 C16 C17 -0.6(2)
C15 C16 C17 C18 -0.2(3)
C16 C17 C18 C19 0.6(2)
C16 C17 C18 C20 -176.01(15)
C17 C18 C19 C14 -0.3(2)
C20 C18 C19 C14 176.45(14)
C15 C14 C19 C18 -0.5(2)
C19 C18 C20 O5 -0.9(2)
C17 C18 C20 O5 175.70(16)
C19 C18 C20 O6 -178.91(13)
C17 C18 C20 O6 -2.3(2)
O2 C3 O1 C2 2.9(2)
C4 C3 O1 C2 -177.43(13)
C1 C2 O1 C3 168.69(14)
C6 C7 O3 C10 -3.1(2)
C8 C7 O3 C10 176.64(12)
C11 C10 O3 C7 -169.89(12)
C14 C15 O4 C13 -7.3(2)
C16 C15 O4 C13 172.59(14)
C12 C13 O4 C15 -169.36(13)
O5 C20 O6 C21 -0.2(2)
C18 C20 O6 C21 177.85(13)
C22 C21 O6 C20 -179.29(14)

loop_
_cod_related_entry_id
_cod_related_entry_database
_cod_related_entry_code
1 ChemSpider 21124562
